data_4322311
loop_
_publ_author_name
'Rom\'an Andr\'es'
'Michel Gruselle'
'Bernard Mal\'ezieux'
'Michel Verdaguer'
'Jacqueline Vaissermann'

_publ_contact_author
;
 Dr. Andres Roman,  
;
_publ_contact_author_email ' gruselle@ccr.jussieu.fr '
_publ_contact_author_fax ' 33 1 44 27 38 41 '
_publ_contact_author_phone ' 33 1 44 27 30 83 '
_publ_section_title
;
 Enantioselective Synthesis of Optically Active Polymeric Homo- and
 Bimetallic Oxalate-Bridged Networks [M2(ox)3]n
;
_journal_name_full 'Inorganic Chemistry'
_journal_page_first 4637
_journal_page_last 4646
_journal_paper_doi 10.1021/ic9904135
_journal_volume 38
_journal_year 1999
_chemical_compound_source
;
?
;
_chemical_formula_moiety ' C30 H24 Ni1 2+, C6 O12 Cr1 Li1 2-, H2 O1 '
_chemical_formula_sum 'C36 H26 Cr Li N6 Ni O13'
_chemical_formula_weight 868.14
_chemical_name_systematic
;
 ?
;
_space_group_IT_number 198
_symmetry_cell_setting cubic
_symmetry_space_group_name_Hall 'P 2ac 2ab 3'
_symmetry_space_group_name_H-M 'P 21 3'
_atom_sites_solution_hydrogens geom
_atom_sites_solution_primary direct
_cell_angle_alpha 90
_cell_angle_beta 90
_cell_angle_gamma 90
_cell_formula_units_Z 4
_cell_length_a 15.380(5)
_cell_length_b 15.380(5)
_cell_length_c 15.380(5)
_cell_measurement_reflns_used 25
_cell_measurement_temperature 295
_cell_measurement_theta_max 12.5
_cell_measurement_theta_min 12
_cell_volume 3638(2)
_diffrn_ambient_temperature 295
_diffrn_measurement_device '  Enraf-nonius CAD4 '
_diffrn_measurement_method 2\q/\w
_diffrn_radiation_monochromator ' graphite'
_diffrn_radiation_type 'Mo K\a'
_diffrn_radiation_wavelength 0.71069
_diffrn_reflns_av_R_equivalents 0.05
_diffrn_reflns_limit_h_max 18
_diffrn_reflns_limit_h_min -18
_diffrn_reflns_limit_k_max 18
_diffrn_reflns_limit_k_min -18
_diffrn_reflns_limit_l_max 18
_diffrn_reflns_limit_l_min -18
_diffrn_reflns_number 7194
_diffrn_standards_interval_time 3600s
_diffrn_standards_number 2
_exptl_absorpt_coefficient_mu 0.88
_exptl_absorpt_correction_type none
_exptl_crystal_colour ' black '
_exptl_crystal_density_diffrn 1.58
_exptl_crystal_description ' tetrahedron '
_exptl_crystal_F_000 1766.72
_exptl_crystal_size_max 0.12
_exptl_crystal_size_mid 0.12
_exptl_crystal_size_min 0.12
_refine_diff_density_max 0.82
_refine_diff_density_min -0.60
_refine_ls_extinction_method None
_refine_ls_goodness_of_fit_obs 0.9549
_refine_ls_hydrogen_treatment constr
_refine_ls_matrix_type full
_refine_ls_number_parameters 84
_refine_ls_number_reflns 844
_refine_ls_R_factor_obs 0.0476
_refine_ls_shift/esd_max 0.101998
_refine_ls_structure_factor_coef F
_refine_ls_weighting_scheme calc
_refine_ls_wR_factor_obs 0.0578
_reflns_limit_h_max 12
_reflns_limit_h_min -12
_reflns_limit_k_max 12
_reflns_limit_k_min 0
_reflns_limit_l_max 18
_reflns_limit_l_min 1
_reflns_number_observed 844
_reflns_number_total 2145
_reflns_observed_criterion >3.00\s(I)
_cod_data_source_file ic9904135_3.cif
_cod_data_source_block C36H26Ni1Cr1Li1O13N6
_cod_depositor_comments
;
The following automatic conversions were performed:

'_atom_sites_solution_primary' value 'Direct_Methods' was changed to
'direct'.

'_atom_sites_solution_hydrogens' value ' Geometric' was changed to
'geom'.

Automatic conversion script
Id: cif_fix_values 6452 2018-10-05 10:23:21Z andrius 
;
_cod_original_sg_symbol_H-M 'P 21 3 '
_cod_original_formula_sum ' C36 H26 Ni1 Cr1 Li1 O13 N6 '
_cod_database_code 4322311

loop_
_symmetry_equiv_pos_as_xyz
x,y,z
y,z,x
z,x,y
x+1/2,-y+1/2,-z
y+1/2,-z+1/2,-x
z+1/2,-x+1/2,-y
-y,z+1/2,-x+1/2
-z,x+1/2,-y+1/2
-z+1/2,-x,y+1/2
-x+1/2,-y,z+1/2
-y+1/2,-z,x+1/2
-x,y+1/2,-z+1/2

loop_
_atom_site_aniso_label
_atom_site_aniso_U_11
_atom_site_aniso_U_22
_atom_site_aniso_U_33
_atom_site_aniso_U_23
_atom_site_aniso_U_13
_atom_site_aniso_U_12
NI1 0.0237(5) 0.0237(5) 0.0237(5) 0.0027(6) -0.0027(6) 0.0027(6)
CR1 0.0351(9) 0.0351(9) 0.0351(9) -0.0062(7) 0.0062(7) 0.0062(7)

loop_
_atom_site_label
_atom_site_fract_x
_atom_site_fract_y
_atom_site_fract_z
_atom_site_U_iso_or_equiv
_atom_site_occupancy
_atom_site_thermal_displace_type
NI1 0.87377(9) 0.62623(9) 0.37377(9) 0.0233 1.0000 Uani
CR1 0.3955(1) 0.6045(1) 0.1045(1) 0.0338 1.0000 Uani
LI1 0.6553(9) 0.8447(9) 0.1553(9) 0.012(6) 1.0000 Uiso
O1 0.4091(4) 0.7316(4) 0.1171(5) 0.037(2) 1.0000 Uiso
O2 0.5235(4) 0.6077(5) 0.1120(5) 0.044(2) 1.0000 Uiso
O3 0.5113(5) 0.8316(5) 0.1367(5) 0.044(2) 1.0000 Uiso
O4 0.6320(5) 0.7030(5) 0.1382(5) 0.053(2) 1.0000 Uiso
N1 0.8621(5) 0.4923(5) 0.3749(6) 0.031(2) 1.0000 Uiso
N2 0.7401(5) 0.6128(5) 0.3706(6) 0.032(2) 1.0000 Uiso
C1 0.7803(6) 0.4624(6) 0.3758(7) 0.029(2) 1.0000 Uiso
C2 0.7606(6) 0.3723(7) 0.3765(8) 0.044(3) 1.0000 Uiso
C3 0.8313(9) 0.3156(8) 0.382(1) 0.060(3) 1.0000 Uiso
C4 0.9110(8) 0.3451(9) 0.383(1) 0.061(3) 1.0000 Uiso
C5 0.9300(7) 0.4351(7) 0.3798(9) 0.047(3) 1.0000 Uiso
C6 0.7106(7) 0.5299(7) 0.3734(7) 0.036(2) 1.0000 Uiso
C7 0.6216(8) 0.5115(6) 0.3721(8) 0.044(3) 1.0000 Uiso
C8 0.5658(8) 0.5798(9) 0.366(1) 0.063(4) 1.0000 Uiso
C9 0.5904(9) 0.6637(9) 0.364(1) 0.058(3) 1.0000 Uiso
C10 0.6819(8) 0.6780(8) 0.3681(8) 0.045(3) 1.0000 Uiso
C11 0.4868(7) 0.7583(6) 0.1264(8) 0.035(2) 1.0000 Uiso
C12 0.5566(7) 0.6831(7) 0.1251(8) 0.042(3) 1.0000 Uiso
O5 0.376(2) 0.124(2) 0.876(2) 0.30(2) 1.0000 Uiso
H21 0.6987 0.3498 0.3731 0.13(2) 1.0000 Uiso
H31 0.8216 0.2506 0.3880 0.13(2) 1.0000 Uiso
H41 0.9608 0.3013 0.3845 0.13(2) 1.0000 Uiso
H51 0.9927 0.4570 0.3789 0.13(2) 1.0000 Uiso
H71 0.5984 0.4496 0.3772 0.13(2) 1.0000 Uiso
H81 0.5014 0.5669 0.3623 0.13(2) 1.0000 Uiso
H91 0.5465 0.7127 0.3601 0.13(2) 1.0000 Uiso
H101 0.7038 0.7401 0.3670 0.13(2) 1.0000 Uiso

loop_
_atom_type_symbol
_atom_type_scat_dispersion_real
_atom_type_scat_dispersion_imag
_atom_type_scat_Cromer_Mann_a1
_atom_type_scat_Cromer_Mann_b1
_atom_type_scat_Cromer_Mann_a2
_atom_type_scat_Cromer_Mann_b2
_atom_type_scat_Cromer_Mann_a3
_atom_type_scat_Cromer_Mann_b3
_atom_type_scat_Cromer_Mann_a4
_atom_type_scat_Cromer_Mann_b4
_atom_type_scat_Cromer_Mann_c
_atom_type_scat_source
'C   ' 0.0020 0.0020 2.3100 20.8439 1.0200 10.2075 1.5886 0.5687 0.8650 51.6512 0.2156 International_Tables_Vol_IV_Table_2.2B
'H   ' 0.0000 0.0000 0.4930 10.5109 0.3229 26.1257 0.1402 3.1424 0.0408 57.7997 0.0030 International_Tables_Vol_IV_Table_2.2B
'N   ' 0.0040 0.0030 12.2126 0.0057 3.1322 9.8933 2.0125 28.9975 1.1663 0.5826 -11.5290 International_Tables_Vol_IV_Table_2.2B
'O   ' 0.0080 0.0060 3.0485 13.2771 2.2868 5.7011 1.5463 0.3239 0.8670 32.9089 0.2508 International_Tables_Vol_IV_Table_2.2B
'Ni  ' 0.2850 1.1130 12.8376 3.8785 7.2920 0.2565 4.4438 12.1763 2.3800 66.3421 1.0341 International_Tables_Vol_IV_Table_2.2B
'Cr  ' 0.2840 0.6240 10.6406 6.1038 7.3537 0.3920 3.3240 20.2626 1.4922 98.7399 1.1832 International_Tables_Vol_IV_Table_2.2B
'Li  ' 0.0000 0.0000 1.1282 3.9546 0.7508 1.0524 0.6175 85.3905 0.4653 168.2610 0.0377 International_Tables_Vol_IV_Table_2.2B

loop_
_geom_angle_atom_site_label_1
_geom_angle_site_symmetry_1
_geom_angle_atom_site_label_2
_geom_angle_site_symmetry_2
_geom_angle_atom_site_label_3
_geom_angle_site_symmetry_3
_geom_angle
_geom_angle_publ_flag
N1 . NI1 . N1 6_566 94.5(3) no
N1 . NI1 . N1 11_664 94.5(3) no
N1 6_566 NI1 . N1 11_664 94.5(3) no
N1 . NI1 . N2 . 79.3(3) no
N1 6_566 NI1 . N2 . 92.3(3) no
N1 11_664 NI1 . N2 . 171.1(3) no
N1 . NI1 . N2 6_566 171.1(3) no
N1 6_566 NI1 . N2 6_566 79.3(3) no
N1 11_664 NI1 . N2 6_566 92.3(3) no
N2 . NI1 . N2 6_566 94.5(4) no
N1 . NI1 . N2 11_664 92.3(3) no
N1 6_566 NI1 . N2 11_664 171.1(3) no
N1 11_664 NI1 . N2 11_664 79.3(3) no
N2 . NI1 . N2 11_664 94.5(4) no
N2 6_566 NI1 . N2 11_664 94.5(4) no
O1 . CR1 . O1 7_655 91.0(3) no
O1 . CR1 . O1 9_564 91.0(3) no
O1 7_655 CR1 . O1 9_564 91.0(3) no
O1 . CR1 . O2 . 82.2(3) no
O1 7_655 CR1 . O2 . 172.4(3) no
O1 9_564 CR1 . O2 . 92.4(3) no
O1 . CR1 . O2 7_655 92.4(3) no
O1 7_655 CR1 . O2 7_655 82.2(3) no
O1 9_564 CR1 . O2 7_655 172.4(3) no
O2 . CR1 . O2 7_655 94.8(3) no
O1 . CR1 . O2 9_564 172.4(3) no
O1 7_655 CR1 . O2 9_564 92.4(3) no
O1 9_564 CR1 . O2 9_564 82.2(3) no
O2 . CR1 . O2 9_564 94.8(3) no
O2 7_655 CR1 . O2 9_564 94.8(3) no
CR1 . O1 . C11 . 115.4(6) no
CR1 . O2 . C12 . 115.3(7) no
NI1 . N1 . C1 . 115.1(6) no
NI1 . N1 . C5 . 125.1(7) no
C1 . N1 . C5 . 119.7(8) no
NI1 . N2 . C6 . 115.3(7) no
NI1 . N2 . C10 . 126.0(7) no
C6 . N2 . C10 . 118.7(9) no
N1 . C1 . C2 . 122.5(9) no
N1 . C1 . C6 . 115.8(8) no
C2 . C1 . C6 . 121.7(8) no
C1 . C2 . C3 . 116.3(10) no
C1 . C2 . H21 . 122.2(9) no
C3 . C2 . H21 . 121.5(11) no
C2 . C3 . C4 . 121.1(12) no
C2 . C3 . H31 . 120.4(13) no
C4 . C3 . H31 . 118.4(13) no
C3 . C4 . C5 . 122.1(13) no
C3 . C4 . H41 . 118.4(12) no
C5 . C4 . H41 . 119.4(12) no
N1 . C5 . C4 . 118.2(11) no
N1 . C5 . H51 . 120.5(10) no
C4 . C5 . H51 . 121.2(11) no
N2 . C6 . C1 . 114.5(8) no
N2 . C6 . C7 . 121.2(9) no
C1 . C6 . C7 . 124.3(9) no
C6 . C7 . C8 . 117.6(11) no
C6 . C7 . H71 . 122.0(10) no
C8 . C7 . H71 . 120.4(12) no
C7 . C8 . C9 . 124.4(13) no
C7 . C8 . H81 . 118.1(13) no
C9 . C8 . H81 . 117.5(13) no
C8 . C9 . C10 . 115.2(13) no
C8 . C9 . H91 . 121.8(13) no
C10 . C9 . H91 . 123.0(13) no
N2 . C10 . C9 . 122.9(11) no
N2 . C10 . H101 . 118.7(11) no
C9 . C10 . H101 . 118.3(12) no
O1 . C11 . O3 . 127.8(9) no
O1 . C11 . C12 . 113.7(8) no
O3 . C11 . C12 . 118.5(9) no
O2 . C12 . O4 . 129.2(10) no
O2 . C12 . C11 . 113.3(9) no
O4 . C12 . C11 . 117.5(9) no

loop_
_geom_bond_atom_site_label_1
_geom_bond_site_symmetry_1
_geom_bond_atom_site_label_2
_geom_bond_site_symmetry_2
_geom_bond_distance
_geom_bond_publ_flag
NI1 . N1 . 2.068(8) yes
NI1 . N1 6_566 2.068(8) yes
NI1 . N1 11_664 2.068(8) yes
NI1 . N2 . 2.067(8) yes
NI1 . N2 6_566 2.067(8) yes
NI1 . N2 11_664 2.067(8) yes
CR1 . O1 . 1.977(7) yes
CR1 . O1 7_655 1.977(7) yes
CR1 . O1 9_564 1.977(7) yes
CR1 . O2 . 1.973(7) yes
CR1 . O2 7_655 1.973(7) yes
CR1 . O2 9_564 1.973(7) yes
O1 . C11 . 1.27(1) yes
O2 . C12 . 1.28(1) yes
O3 . C11 . 1.20(1) yes
O4 . C12 . 1.22(1) yes
N1 . C1 . 1.34(1) yes
N1 . C5 . 1.37(1) yes
N2 . C6 . 1.35(1) yes
N2 . C10 . 1.35(1) yes
C1 . C2 . 1.42(1) yes
C1 . C6 . 1.49(1) yes
C2 . C3 . 1.40(2) yes
C2 . H21 . 1.014(9) no
C3 . C4 . 1.31(2) yes
C3 . H31 . 1.02(1) no
C4 . C5 . 1.42(1) yes
C4 . H41 . 1.02(1) no
C5 . H51 . 1.02(1) no
C6 . C7 . 1.40(1) yes
C7 . C8 . 1.36(2) yes
C7 . H71 . 1.02(1) no
C8 . C9 . 1.35(2) yes
C8 . H81 . 1.01(1) no
C9 . C10 . 1.43(2) yes
C9 . H91 . 1.01(1) no
C10 . H101 . 1.01(1) no
C11 . C12 . 1.58(1) yes
